data_2202549
loop_
_publ_author_name
'\,Samil I\,s\?ik'
'Kahveci, Bahittin'
'Ay\,sen A\~gar'
'Selami \,Sa\,smaz'

_publ_section_title 3-Benzyl-4-(<i>p</i>-fluorobenzylidenamino)-4,5-dihydro-1<i>H</i>-1,2,4-triazol-5-one
_journal_issue 7
_journal_name_full 'Acta Crystallographica Section E'
_journal_page_first o1053
_journal_page_last o1054
_journal_paper_doi 10.1107/S1600536803011474
_journal_volume 59
_journal_year 2003
_chemical_formula_iupac 'C16 H13 F N4 O'
_chemical_formula_moiety 'C16 H13 F N4 O'
_chemical_formula_sum 'C16 H13 F N4 O'
_chemical_formula_weight 296.30
_chemical_name_systematic
;
3-Benzyl-4-(p-Fluorobenzylidenamino)-4,5-dihydro-1H-1,2,4-triazol-5-one
;
_space_group_IT_number 2
_symmetry_cell_setting triclinic
_symmetry_space_group_name_Hall '-P 1'
_symmetry_space_group_name_H-M 'P -1'
_atom_sites_solution_hydrogens geom
_atom_sites_solution_primary direct
_atom_sites_solution_secondary difmap
_cell_angle_alpha 96.40(2)
_cell_angle_beta 102.944(17)
_cell_angle_gamma 108.394(16)
_cell_formula_units_Z 2
_cell_length_a 7.0290(15)
_cell_length_b 10.141(2)
_cell_length_c 11.205(3)
_cell_measurement_reflns_used 8077
_cell_measurement_temperature 293(2)
_cell_measurement_theta_max 29.47
_cell_measurement_theta_min 0.00
_cell_volume 724.2(3)
_computing_cell_refinement X-AREA
_computing_data_collection 'X-AREA (Stoe & Cie, 2002)'
_computing_data_reduction 'X-RED (Stoe & Cie, 2002)'
_computing_molecular_graphics 'ORTEPIII (Burnett & Johnson, 1996)'
_computing_publication_material 'WinGX (Farrugia, 1997) and PARST (Nardelli, 1995)'
_computing_structure_refinement 'SHELXL97 (Sheldrick, 1997)'
_computing_structure_solution 'SHELXS97 (Sheldrick, 1997)'
_diffrn_ambient_temperature 293
_diffrn_detector_area_resol_mean 6.67
_diffrn_measured_fraction_theta_full 0.879
_diffrn_measured_fraction_theta_max 0.879
_diffrn_measurement_device '2-circle goniometer'
_diffrn_measurement_device_type 'Stoe IPDS 2'
_diffrn_measurement_method 'rotation method'
_diffrn_radiation_monochromator 'plane graphite'
_diffrn_radiation_type MoK\a
_diffrn_radiation_wavelength 0.71073
_diffrn_reflns_av_R_equivalents 0.0000
_diffrn_reflns_limit_h_max 0
_diffrn_reflns_limit_h_min -9
_diffrn_reflns_limit_k_max 12
_diffrn_reflns_limit_k_min -12
_diffrn_reflns_limit_l_max 15
_diffrn_reflns_limit_l_min -14
_diffrn_reflns_number 3550
_diffrn_reflns_theta_full 13.01
_diffrn_reflns_theta_max 29.27
_diffrn_reflns_theta_min 1.90
_exptl_absorpt_coefficient_mu 0.098
_exptl_absorpt_correction_type none
_exptl_crystal_colour colourless
_exptl_crystal_density_diffrn 1.359
_exptl_crystal_density_method 'not measured'
_exptl_crystal_description prismatic
_exptl_crystal_F_000 308
_exptl_crystal_size_max 0.750
_exptl_crystal_size_mid 0.457
_exptl_crystal_size_min 0.220
_refine_diff_density_max 0.170
_refine_diff_density_min -0.173
_refine_ls_extinction_coef 0.028(10)
_refine_ls_extinction_expression Fc^*^=kFc[1+0.001xFc^2^\l^3^/sin(2\q)]^-1/4^
_refine_ls_extinction_method SHELXL97
_refine_ls_goodness_of_fit_ref 0.997
_refine_ls_hydrogen_treatment refxyz
_refine_ls_matrix_type full
_refine_ls_number_parameters 212
_refine_ls_number_reflns 3550
_refine_ls_number_restraints 0
_refine_ls_restrained_S_all 0.997
_refine_ls_R_factor_all 0.0701
_refine_ls_R_factor_gt 0.0472
_refine_ls_shift/su_max <0.001
_refine_ls_shift/su_mean 0.000
_refine_ls_structure_factor_coef Fsqd
_refine_ls_weighting_details 'calc w = 1/[\s^2^(Fo^2^)+(0.1093P)^2^] where P = (Fo^2^+2Fc^2^)/3'
_refine_ls_weighting_scheme calc
_refine_ls_wR_factor_gt 0.1288
_refine_ls_wR_factor_ref 0.1530
_reflns_number_gt 2341
_reflns_number_total 3550
_reflns_threshold_expression >2sigma(I)
_cod_data_source_file cv6196.cif
_cod_data_source_block I
_cod_database_code 2202549
_cod_database_fobs_code 2202549

loop_
_symmetry_equiv_pos_as_xyz
'x, y, z'
'-x, -y, -z'

loop_
_atom_site_label
_atom_site_fract_x
_atom_site_fract_y
_atom_site_fract_z
_atom_site_U_iso_or_equiv
_atom_site_adp_type
_atom_site_calc_flag
_atom_site_refinement_flags
_atom_site_occupancy
_atom_site_disorder_assembly
_atom_site_disorder_group
_atom_site_type_symbol
F1 -1.4326(2) -0.61860(15) 0.06208(10) 0.1022(4) Uani d . 1 . . F
O1 -1.11115(17) -0.55461(11) 0.82528(10) 0.0617(3) Uani d . 1 . . O
N1 -1.17520(16) -0.36093(13) 0.64075(10) 0.0500(3) Uani d . 1 . . N
N2 -1.0435(2) -0.34595(13) 0.96421(12) 0.0593(3) Uani d . 1 . . N
H2N -1.0214 -0.3758 1.0331 0.088(6) Uiso d R 1 . . H
N3 -1.0307(2) -0.20838(14) 0.95922(12) 0.0590(3) Uani d . 1 . . N
N4 -1.11808(16) -0.33816(12) 0.77025(10) 0.0479(3) Uani d . 1 . . N
C1 -1.3825(2) -0.5857(2) 0.18884(15) 0.0668(5) Uani d . 1 . . C
C2 -1.3695(2) -0.68901(19) 0.25405(17) 0.0682(5) Uani d . 1 . . C
H2 -1.3964 -0.7808 0.2134 0.084(6) Uiso d R 1 . . H
C3 -1.3146(2) -0.65300(17) 0.38293(15) 0.0607(4) Uani d . 1 . . C
H3 -1.3043 -0.7219 0.4297 0.070(5) Uiso d R 1 . . H
C4 -1.27424(19) -0.51637(15) 0.44418(13) 0.0514(3) Uani d . 1 . . C
C5 -1.2921(2) -0.41500(18) 0.37347(14) 0.0608(4) Uani d . 1 . . C
H5 -1.2669 -0.3232 0.4131 0.071(5) Uiso d R 1 . . H
C6 -1.3469(3) -0.4491(2) 0.24488(16) 0.0708(5) Uani d . 1 . . C
H6 -1.3590 -0.3812 0.1971 0.091(7) Uiso d R 1 . . H
C7 -1.2139(2) -0.48508(16) 0.58112(14) 0.0538(3) Uani d . 1 . . C
H7 -1.2039 -0.5565 0.6248 0.068(5) Uiso d R 1 . . H
C8 -1.0934(2) -0.42931(15) 0.85141(13) 0.0512(3) Uani d . 1 . . C
C9 -1.0778(2) -0.20621(15) 0.84086(13) 0.0503(3) Uani d . 1 . . C
C10 -1.0716(2) -0.07868(16) 0.78746(14) 0.0547(3) Uani d . 1 . . C
H10A -1.0914 -0.0099 0.8464 0.068(5) Uiso d R 1 . . H
H10B -1.1848 -0.1042 0.7116 0.049(4) Uiso d R 1 . . H
C11 -0.8661(2) -0.01279(14) 0.75829(13) 0.0500(3) Uani d . 1 . . C
C12 -0.8509(3) -0.02903(18) 0.63691(14) 0.0621(4) Uani d . 1 . . C
H12 -0.9684 -0.0814 0.5718 0.065(5) Uiso d R 1 . . H
C13 -0.6634(3) 0.0318(2) 0.61191(18) 0.0757(5) Uani d . 1 . . C
H13 -0.6551 0.0211 0.5299 0.135(9) Uiso d R 1 . . H
C14 -0.4882(3) 0.1079(2) 0.7073(2) 0.0794(5) Uani d . 1 . . C
H14 -0.3615 0.1491 0.6902 0.094(6) Uiso d R 1 . . H
C15 -0.5010(3) 0.1231(2) 0.8279(2) 0.0845(6) Uani d . 1 . . C
H15 -0.3823 0.1737 0.8929 0.087(6) Uiso d R 1 . . H
C16 -0.6887(3) 0.06387(18) 0.85354(16) 0.0701(5) Uani d . 1 . . C
H16 -0.6960 0.0755 0.9356 0.103(7) Uiso d R 1 . . H

loop_
_atom_site_aniso_label
_atom_site_aniso_U_11
_atom_site_aniso_U_22
_atom_site_aniso_U_33
_atom_site_aniso_U_12
_atom_site_aniso_U_13
_atom_site_aniso_U_23
F1 0.1184(9) 0.1180(11) 0.0591(6) 0.0442(8) 0.0119(6) -0.0090(6)
O1 0.0787(7) 0.0414(6) 0.0650(6) 0.0184(5) 0.0220(5) 0.0134(4)
N1 0.0482(6) 0.0469(7) 0.0545(6) 0.0147(5) 0.0173(4) 0.0078(5)
N2 0.0783(8) 0.0479(7) 0.0566(7) 0.0227(6) 0.0250(6) 0.0145(5)
N3 0.0731(8) 0.0490(8) 0.0599(7) 0.0235(6) 0.0255(6) 0.0100(5)
N4 0.0499(6) 0.0421(6) 0.0530(6) 0.0148(4) 0.0186(4) 0.0097(4)
C1 0.0609(8) 0.0770(12) 0.0566(8) 0.0259(8) 0.0111(6) -0.0049(8)
C2 0.0588(8) 0.0575(10) 0.0782(11) 0.0211(7) 0.0107(7) -0.0114(8)
C3 0.0587(8) 0.0482(9) 0.0712(9) 0.0202(6) 0.0121(6) 0.0035(7)
C4 0.0440(6) 0.0476(8) 0.0604(8) 0.0153(5) 0.0147(5) 0.0041(6)
C5 0.0684(9) 0.0507(9) 0.0624(9) 0.0210(7) 0.0187(7) 0.0054(7)
C6 0.0809(11) 0.0687(12) 0.0635(9) 0.0281(9) 0.0187(8) 0.0132(8)
C7 0.0537(7) 0.0474(8) 0.0605(8) 0.0174(6) 0.0169(6) 0.0094(6)
C8 0.0517(7) 0.0444(8) 0.0591(8) 0.0134(5) 0.0218(6) 0.0131(6)
C9 0.0521(7) 0.0449(8) 0.0573(7) 0.0176(5) 0.0217(6) 0.0075(6)
C10 0.0609(8) 0.0449(8) 0.0644(8) 0.0257(6) 0.0195(6) 0.0094(6)
C11 0.0621(8) 0.0343(7) 0.0575(7) 0.0216(6) 0.0164(6) 0.0108(5)
C12 0.0717(9) 0.0582(10) 0.0578(8) 0.0241(7) 0.0152(7) 0.0190(7)
C13 0.0914(12) 0.0756(12) 0.0746(11) 0.0325(10) 0.0396(9) 0.0289(9)
C14 0.0743(11) 0.0595(11) 0.1118(15) 0.0201(8) 0.0425(10) 0.0221(10)
C15 0.0665(10) 0.0678(12) 0.0965(14) 0.0053(8) 0.0154(9) -0.0063(10)
C16 0.0745(10) 0.0586(10) 0.0652(9) 0.0142(8) 0.0175(7) -0.0047(7)

loop_
_atom_type_symbol
_atom_type_description
_atom_type_scat_dispersion_real
_atom_type_scat_dispersion_imag
_atom_type_scat_source
C C 0.0033 0.0016 'International Tables Vol C Tables 4.2.6.8 and 6.1.1.4'
N N 0.0061 0.0033 'International Tables Vol C Tables 4.2.6.8 and 6.1.1.4'
O O 0.0106 0.0060 'International Tables Vol C Tables 4.2.6.8 and 6.1.1.4'
H H 0.0000 0.0000 'International Tables Vol C Tables 4.2.6.8 and 6.1.1.4'
F F 0.0171 0.0103 'International Tables Vol C Tables 4.2.6.8 and 6.1.1.4'

loop_
_geom_angle_atom_site_label_1
_geom_angle_atom_site_label_2
_geom_angle_atom_site_label_3
_geom_angle
_geom_angle_publ_flag
C7 N1 N4 117.68(13) yes
C8 N2 N3 113.84(13) ?
C8 N2 H2N 123.1 ?
N3 N2 H2N 123.1 ?
C9 N3 N2 104.55(12) ?
C9 N4 N1 120.65(12) ?
C9 N4 C8 108.21(11) ?
N1 N4 C8 131.14(12) ?
C2 C1 F1 118.45(16) ?
C2 C1 C6 123.13(16) ?
F1 C1 C6 118.41(18) ?
C1 C2 C3 117.67(15) ?
C1 C2 H2 121.2 ?
C3 C2 H2 121.2 ?
C2 C3 C4 121.53(16) ?
C2 C3 H3 119.3 ?
C4 C3 H3 119.2 ?
C5 C4 C3 118.65(14) ?
C5 C4 C7 122.70(13) ?
C3 C4 C7 118.65(15) ?
C6 C5 C4 120.59(15) ?
C6 C5 H5 119.7 ?
C4 C5 H5 119.7 ?
C1 C6 C5 118.42(18) ?
C1 C6 H6 120.8 ?
C5 C6 H6 120.8 ?
N1 C7 C4 120.54(15) ?
N1 C7 H7 119.7 ?
C4 C7 H7 119.7 ?
O1 C8 N2 129.27(14) ?
O1 C8 N4 128.10(13) ?
N2 C8 N4 102.63(12) ?
N3 C9 N4 110.75(13) ?
N3 C9 C10 125.16(13) ?
N4 C9 C10 123.88(13) ?
C9 C10 C11 111.28(12) ?
C9 C10 H10A 109.3 ?
C11 C10 H10A 109.3 ?
C9 C10 H10B 109.4 ?
C11 C10 H10B 109.4 ?
H10A C10 H10B 108.0 ?
C16 C11 C12 118.65(14) ?
C16 C11 C10 120.16(14) ?
C12 C11 C10 121.18(13) ?
C13 C12 C11 120.49(16) ?
C13 C12 H12 119.7 ?
C11 C12 H12 119.8 ?
C14 C13 C12 120.32(17) ?
C14 C13 H13 119.9 ?
C12 C13 H13 119.8 ?
C15 C14 C13 119.63(17) ?
C15 C14 H14 120.2 ?
C13 C14 H14 120.2 ?
C14 C15 C16 120.39(17) ?
C14 C15 H15 119.9 ?
C16 C15 H15 119.7 ?
C15 C16 C11 120.51(17) ?
C15 C16 H16 119.7 ?
C11 C16 H16 119.8 ?

loop_
_geom_bond_atom_site_label_1
_geom_bond_atom_site_label_2
_geom_bond_site_symmetry_2
_geom_bond_distance
_geom_bond_publ_flag
F1 C1 . 1.3598(19) yes
O1 C8 . 1.2314(18) yes
N1 C7 . 1.2730(19) yes
N1 N4 . 1.3878(16) yes
N2 C8 . 1.3459(19) yes
N2 N3 . 1.3777(19) yes
N2 H2N . 0.8596 ?
N3 C9 . 1.2975(19) yes
N4 C9 . 1.3859(18) yes
N4 C8 . 1.3890(19) yes
C1 C2 . 1.357(3) ?
C1 C6 . 1.376(3) ?
C2 C3 . 1.383(2) ?
C2 H2 . 0.9302 ?
C3 C4 . 1.387(2) ?
C3 H3 . 0.9301 ?
C4 C5 . 1.385(2) ?
C4 C7 . 1.466(2) ?
C5 C6 . 1.379(2) ?
C5 H5 . 0.9300 ?
C6 H6 . 0.9304 ?
C7 H7 . 0.9299 ?
C9 C10 . 1.477(2) ?
C10 C11 . 1.514(2) ?
C10 H10A . 0.9698 ?
C10 H10B . 0.9702 ?
C11 C16 . 1.380(2) ?
C11 C12 . 1.384(2) ?
C12 C13 . 1.374(2) ?
C12 H12 . 0.9294 ?
C13 C14 . 1.372(3) ?
C13 H13 . 0.9300 ?
C14 C15 . 1.369(3) ?
C14 H14 . 0.9294 ?
C15 C16 . 1.375(3) ?
C15 H15 . 0.9297 ?
C16 H16 . 0.9294 ?

loop_
_geom_hbond_atom_site_label_D
_geom_hbond_atom_site_label_H
_geom_hbond_atom_site_label_A
_geom_hbond_site_symmetry_A
_geom_hbond_distance_DH
_geom_hbond_distance_HA
_geom_hbond_distance_DA
_geom_hbond_angle_DHA
N2 H2N O1 2_347 0.86 1.97 2.799(2) 161
C7 H7 O1 . 0.93 2.19 2.893(2) 132

loop_
_geom_torsion_atom_site_label_1
_geom_torsion_atom_site_label_2
_geom_torsion_atom_site_label_3
_geom_torsion_atom_site_label_4
_geom_torsion
C8 N2 N3 C9 1.31(16)
C7 N1 N4 C9 -178.74(12)
C7 N1 N4 C8 0.14(19)
F1 C1 C2 C3 178.80(13)
C6 C1 C2 C3 -1.0(3)
C1 C2 C3 C4 0.1(2)
C2 C3 C4 C5 0.7(2)
C2 C3 C4 C7 -179.16(13)
C3 C4 C5 C6 -0.6(2)
C7 C4 C5 C6 179.21(14)
C2 C1 C6 C5 1.1(3)
F1 C1 C6 C5 -178.73(14)
C4 C5 C6 C1 -0.2(2)
N4 N1 C7 C4 -179.74(10)
C5 C4 C7 N1 0.0(2)
C3 C4 C7 N1 179.86(12)
N3 N2 C8 O1 177.93(13)
N3 N2 C8 N4 -1.39(15)
C9 N4 C8 O1 -178.40(13)
N1 N4 C8 O1 2.6(2)
C9 N4 C8 N2 0.94(14)
N1 N4 C8 N2 -178.05(12)
N2 N3 C9 N4 -0.62(15)
N2 N3 C9 C10 -175.56(13)
N1 N4 C9 N3 178.91(10)
C8 N4 C9 N3 -0.20(15)
N1 N4 C9 C10 -6.07(19)
C8 N4 C9 C10 174.82(12)
N3 C9 C10 C11 94.75(16)
N4 C9 C10 C11 -79.54(16)
C9 C10 C11 C16 -75.33(18)
C9 C10 C11 C12 103.94(17)
C16 C11 C12 C13 -0.9(3)
C10 C11 C12 C13 179.82(16)
C11 C12 C13 C14 0.8(3)
C12 C13 C14 C15 0.0(3)
C13 C14 C15 C16 -0.7(3)
C14 C15 C16 C11 0.6(3)
C12 C11 C16 C15 0.2(3)
C10 C11 C16 C15 179.48(17)

loop_
_cod_related_entry_id
_cod_related_entry_database
_cod_related_entry_code
1 ChemSpider 30654711
